data_9010782
loop_
_publ_author_name
'Giester, G.'
'Kolitsch, U.'
'Leverett, P.'
'Turner, P.'
'Williams, P. A.'

_publ_section_title
;The crystal structures of lavendulan, sampleite, and a new polymorph of
 sampleite Locality: Northparkes mine, Goonumbla, New South Wales, Australia
;
_journal_name_full 'European Journal of Mineralogy'
_journal_page_first 75
_journal_page_last 93
_journal_paper_doi 10.1127/0935-1221/2007/0019-0075
_journal_volume 19
_journal_year 2007
_chemical_compound_source 'Northparkes mine, Goonumbla, New South Wales, Australia'
_chemical_formula_sum 'Ca Cl Cu5 H10 Na O21 P4'
_chemical_name_mineral Sampleite
_space_group_IT_number 14
_symmetry_space_group_name_Hall '-P 2yn'
_symmetry_space_group_name_H-M 'P 1 21/n 1'
_cell_angle_alpha 90
_cell_angle_beta 90.07
_cell_angle_gamma 90
_cell_formula_units_Z 4
_cell_length_a 9.676
_cell_length_b 19.284
_cell_length_c 9.766
_cell_volume 1822.256
_database_code_amcsd 0007196
_exptl_crystal_density_diffrn 3.230
_cod_original_formula_sum 'Na Ca Cu5 P4 O21 Cl H10'
_cod_database_code 9010782

loop_
_space_group_symop_operation_xyz
x,y,z
1/2+x,1/2-y,1/2+z
1/2-x,1/2+y,1/2-z
-x,-y,-z

loop_
_atom_site_label
_atom_site_fract_x
_atom_site_fract_y
_atom_site_fract_z
_atom_site_U_iso_or_equiv
_atom_site_type_symbol
_atom_site_attached_hydrogens
Na 0.28650 0.10320 0.63980 0.01120 Na 0
Ca 0.76999 0.09306 0.14427 0.00430 Ca 0
Cu1 0.04881 0.21185 0.14075 0.00320 Cu 0
Cu2 0.51567 0.22076 0.14043 0.00330 Cu 0
Cu3 0.28372 0.21763 0.36863 0.00290 Cu 0
Cu4 0.28443 0.21228 -0.08722 0.00350 Cu 0
Cu5 0.78575 0.09295 0.64142 0.00330 Cu 0
P1 -0.01090 0.15821 0.43260 0.00290 P 0
P2 -0.00860 0.15469 0.85030 0.00250 P 0
P3 0.57860 0.16499 0.43280 0.00260 P 0
P4 0.57860 0.16071 0.84730 0.00230 P 0
O1 -0.06880 0.09280 0.50090 0.00400 O 0
O2 -0.04880 0.15780 0.27680 0.00360 O 0
O3 0.14570 0.16010 0.45920 0.01050 O 0
O4 -0.07530 0.22550 0.49610 0.00590 O 0
O5 -0.06910 0.08900 0.78270 0.00570 O 0
O6 0.14660 0.15600 0.82220 0.00560 O 0
O7 -0.04600 0.15470 1.00410 0.00410 O 0
O8 -0.07510 0.22200 0.78290 0.00280 O 0
O9 0.64770 0.10180 0.49680 0.00770 O 0
O10 0.42170 0.16380 0.46200 0.00680 O 0
O11 0.61330 0.16730 0.27660 0.00500 O 0
O12 0.63650 0.23320 0.49740 0.00310 O 0
O13 0.64730 0.09670 0.78550 0.00640 O 0
O14 0.42330 0.15850 0.81930 0.00610 O 0
O15 0.63720 0.22930 0.78010 0.00490 O 0
O16 0.61370 0.16480 1.00370 0.00370 O 0
Cl 0.29110 0.13745 0.14250 0.00530 Cl 0
Wat1 0.85090 0.00090 0.29840 0.00770 O 2
Wat2 0.23940 0.02360 0.38250 0.01750 O 2
Wat3 0.45790 0.01690 0.61210 0.03400 O 2
Wat4 0.83900 0.00430 -0.00630 0.01130 O 2
Wat5 0.55760 0.02420 0.13370 0.03540 O 2

loop_
_cod_changelog_entry_id
_cod_changelog_entry_author
_cod_changelog_entry_date
_cod_changelog_entry_text
1
;cod-tools version 3.8.0
Id: cif_guess_AMCSD_atom_types 9574 2023-05-10 09:00:05Z saulius
;
2023-05-10T18:52:44+03:00
;Derived atom types and hydrogen counts
from atom names that follow the AMCSD naming convention
(Wat == water, O-H == hydroxyl).
;

loop_
_cod_related_entry_id
_cod_related_entry_database
_cod_related_entry_code
1 AMCSD 0007196
